data_4334359
loop_
_publ_author_name
'Johannes Schl\"afer'
'Stefan Stucky'
'Wieland Tyrra'
'Sanjay Mathur'

_publ_section_title
;
 Heterobi- and Trimetallic Cerium(IV) tert-Butoxides with Mono-, Di-, and
 Trivalent Metals (M= K(I), Ge(II), Sn(II), Pb(II), Al(III), Fe(III))
;
_journal_name_full 'Inorganic Chemistry'
_journal_page_first 4002
_journal_page_last 4010
_journal_paper_doi 10.1021/ic400030j
_journal_volume 52
_journal_year 2013
_chemical_formula_moiety 'C44 H97 Ce2 K O11'
_chemical_formula_sum 'C44 H97 Ce2 K O11'
_chemical_formula_weight 1121.56
_space_group_IT_number 29
_symmetry_cell_setting orthorhombic
_symmetry_space_group_name_Hall 'P -2bc -2c'
_symmetry_space_group_name_H-M 'P c 21 b'
_atom_sites_solution_hydrogens geom
_atom_sites_solution_primary direct
_atom_sites_solution_secondary difmap
_audit_creation_method SHELXL-97
_audit_update_record
;
2012-09-05 # Formatted by publCIF
;
_cell_angle_alpha 90.00
_cell_angle_beta 90.00
_cell_angle_gamma 90.00
_cell_formula_units_Z 4
_cell_length_a 17.0121(4)
_cell_length_b 18.0594(4)
_cell_length_c 19.6945(6)
_cell_measurement_temperature 170(2)
_cell_measurement_theta_max 26.83
_cell_measurement_theta_min 1.58
_cell_volume 6050.7(3)
_computing_cell_refinement 'X-Area (Stoe & Cie, 2001)'
_computing_data_collection 'X-Area (Stoe & Cie, 2001)'
_computing_data_reduction 'X-Area (Stoe & Cie, 2001)'
_computing_structure_refinement 'SHELXL-97 (Sheldrick, 1997)'
_computing_structure_solution 'SHELXS-97 (Sheldrick, 1990)'
_diffrn_ambient_temperature 170(2)
_diffrn_measured_fraction_theta_full 0.991
_diffrn_measured_fraction_theta_max 0.991
_diffrn_measurement_device_type 'IPDS 2 T (Stoe & Cie)'
_diffrn_measurement_method '\w and \f scans'
_diffrn_radiation_monochromator graphite
_diffrn_radiation_source 'fine-focus sealed tube'
_diffrn_radiation_type MoK\a
_diffrn_radiation_wavelength 0.71073
_diffrn_reflns_av_R_equivalents 0.0930
_diffrn_reflns_av_sigmaI/netI 0.0507
_diffrn_reflns_limit_h_max 20
_diffrn_reflns_limit_h_min -21
_diffrn_reflns_limit_k_max 22
_diffrn_reflns_limit_k_min -22
_diffrn_reflns_limit_l_max 24
_diffrn_reflns_limit_l_min -24
_diffrn_reflns_number 65822
_diffrn_reflns_theta_full 26.83
_diffrn_reflns_theta_max 26.83
_diffrn_reflns_theta_min 1.58
_exptl_absorpt_coefficient_mu 1.598
_exptl_absorpt_correction_T_max 0.9337
_exptl_absorpt_correction_T_min 0.7906
_exptl_absorpt_correction_type numerical
_exptl_absorpt_process_details
;
The absorption correction (X-RED; Stoe & Cie, 2001)
was preformed after optimizing the crystal shape
using X-SHAPE (Stoe & Cie, 1999).
;
_exptl_crystal_colour yellow
_exptl_crystal_density_diffrn 1.231
_exptl_crystal_description plate
_exptl_crystal_F_000 2336
_exptl_crystal_size_max 0.3
_exptl_crystal_size_mid 0.3
_exptl_crystal_size_min 0.1
_refine_diff_density_max 1.765
_refine_diff_density_min -0.999
_refine_diff_density_rms 0.227
_refine_ls_abs_structure_details 'Flack H D (1983), Acta Cryst. A39, 876-881'
_refine_ls_abs_structure_Flack -0.007(19)
_refine_ls_extinction_coef 0.00162(16)
_refine_ls_extinction_expression Fc^*^=kFc[1+0.001xFc^2^\l^3^/sin(2\q)]^-1/4^
_refine_ls_extinction_method SHELXL
_refine_ls_goodness_of_fit_ref 1.053
_refine_ls_hydrogen_treatment constr
_refine_ls_matrix_type full
_refine_ls_number_parameters 524
_refine_ls_number_reflns 12814
_refine_ls_number_restraints 1
_refine_ls_restrained_S_all 1.053
_refine_ls_R_factor_all 0.0566
_refine_ls_R_factor_gt 0.0477
_refine_ls_shift/su_max 0.002
_refine_ls_shift/su_mean 0.000
_refine_ls_structure_factor_coef Fsqd
_refine_ls_weighting_details 'calc w=1/[\s^2^(Fo^2^)+(0.0894P)^2^+0.0000P] where P=(Fo^2^+2Fc^2^)/3'
_refine_ls_weighting_scheme calc
_refine_ls_wR_factor_gt 0.1242
_refine_ls_wR_factor_ref 0.1318
_reflns_number_gt 10761
_reflns_number_total 12814
_reflns_threshold_expression >2sigma(I)
_cod_data_source_file ic400030j_si_002_3.cif
_cod_data_source_block 3
_cod_database_code 4334359

loop_
_symmetry_equiv_pos_as_xyz
'x, y, z'
'x, y+1/2, -z+1/2'
'-x, y, z+1/2'
'-x, y+1/2, -z'

loop_
_atom_site_label
_atom_site_type_symbol
_atom_site_fract_x
_atom_site_fract_y
_atom_site_fract_z
_atom_site_U_iso_or_equiv
_atom_site_adp_type
_atom_site_occupancy
_atom_site_symmetry_multiplicity
_atom_site_calc_flag
_atom_site_refinement_flags
Ce1 Ce 0.24883(2) 0.30446(2) 0.385465(15) 0.03540(10) Uani 1 1 d .
Ce2 Ce 0.239043(15) 0.195793(18) 0.539969(16) 0.03494(10) Uani 1 1 d .
K K 0.26976(9) 0.40046(8) 0.55454(7) 0.0447(3) Uani 1 1 d .
O8 O 0.1732(2) 0.3012(2) 0.48957(19) 0.0373(8) Uani 1 1 d .
O5 O 0.2288(3) 0.1779(2) 0.4208(2) 0.0422(9) Uani 1 1 d .
O9 O 0.3300(2) 0.2800(2) 0.4842(2) 0.0380(8) Uani 1 1 d .
O1 O 0.1546(3) 0.3203(3) 0.3168(2) 0.0499(11) Uani 1 1 d .
O6 O 0.2699(3) 0.4200(2) 0.4060(2) 0.0437(9) Uani 1 1 d .
O7 O 0.2532(2) 0.2630(3) 0.6290(2) 0.0454(10) Uani 1 1 d .
O2 O 0.3333(3) 0.2844(3) 0.3098(2) 0.0554(12) Uani 1 1 d .
O4 O 0.3212(2) 0.1119(2) 0.5620(2) 0.0512(11) Uani 1 1 d .
C61 C 0.2844(5) 0.4944(4) 0.3885(3) 0.0500(15) Uani 1 1 d .
O3 O 0.1376(2) 0.1367(2) 0.5707(2) 0.0499(10) Uani 1 1 d .
C81 C 0.0911(3) 0.3198(4) 0.4965(3) 0.0444(13) Uani 1 1 d .
C83 C 0.0670(4) 0.3164(5) 0.5694(3) 0.0555(17) Uani 1 1 d .
H83A H 0.0980 0.3506 0.5953 0.083 Uiso 1 1 calc R
H83B H 0.0751 0.2671 0.5864 0.083 Uiso 1 1 calc R
H83C H 0.0124 0.3292 0.5734 0.083 Uiso 1 1 calc R
C82 C 0.0783(4) 0.3985(4) 0.4689(4) 0.0609(18) Uani 1 1 d .
H82A H 0.1095 0.4328 0.4946 0.091 Uiso 1 1 calc R
H82B H 0.0238 0.4115 0.4728 0.091 Uiso 1 1 calc R
H82C H 0.0938 0.4003 0.4221 0.091 Uiso 1 1 calc R
C84 C 0.0430(4) 0.2649(4) 0.4545(4) 0.0556(17) Uani 1 1 d .
H84A H 0.0596 0.2669 0.4080 0.083 Uiso 1 1 calc R
H84B H -0.0117 0.2775 0.4574 0.083 Uiso 1 1 calc R
H84C H 0.0509 0.2157 0.4718 0.083 Uiso 1 1 calc R
C92 C 0.4462(4) 0.3457(4) 0.4526(4) 0.0619(19) Uani 1 1 d .
H92A H 0.4288 0.3464 0.4063 0.093 Uiso 1 1 calc R
H92B H 0.5026 0.3446 0.4539 0.093 Uiso 1 1 calc R
H92C H 0.4276 0.3893 0.4755 0.093 Uiso 1 1 calc R
O11 O 0.1732(4) 0.5111(4) 0.6124(3) 0.0841(18) Uani 1 1 d .
O10 O 0.3894(4) 0.4839(4) 0.6126(3) 0.0854(18) Uani 1 1 d .
C94 C 0.4435(4) 0.2086(4) 0.4513(3) 0.0562(18) Uani 1 1 d .
H94A H 0.4246 0.2082 0.4054 0.084 Uiso 1 1 calc R
H94B H 0.4243 0.1657 0.4748 0.084 Uiso 1 1 calc R
H94C H 0.4999 0.2081 0.4513 0.084 Uiso 1 1 calc R
C62 C 0.3371(6) 0.4946(5) 0.3249(5) 0.079(3) Uani 1 1 d .
H62A H 0.3855 0.4695 0.3348 0.119 Uiso 1 1 calc R
H62B H 0.3480 0.5447 0.3117 0.119 Uiso 1 1 calc R
H62C H 0.3106 0.4695 0.2885 0.119 Uiso 1 1 calc R
C52 C 0.1671(7) 0.1277(5) 0.3213(4) 0.087(3) Uani 1 1 d .
H52A H 0.1169 0.1448 0.3370 0.131 Uiso 1 1 calc R
H52B H 0.1603 0.0831 0.2954 0.131 Uiso 1 1 calc R
H52C H 0.1909 0.1650 0.2934 0.131 Uiso 1 1 calc R
C31 C 0.0778(4) 0.0908(5) 0.5986(4) 0.0600(18) Uani 1 1 d .
C71 C 0.2585(4) 0.2707(5) 0.7013(4) 0.0546(17) Uani 1 1 d .
C91 C 0.4144(4) 0.2785(4) 0.4872(4) 0.0493(15) Uani 1 1 d .
C64 C 0.2075(6) 0.5318(5) 0.3714(6) 0.083(3) Uani 1 1 d .
H64A H 0.1825 0.5058 0.3348 0.124 Uiso 1 1 calc R
H64B H 0.2173 0.5821 0.3580 0.124 Uiso 1 1 calc R
H64C H 0.1738 0.5312 0.4105 0.124 Uiso 1 1 calc R
C93 C 0.4413(4) 0.2780(5) 0.5606(4) 0.064(2) Uani 1 1 d .
H93A H 0.4216 0.3213 0.5832 0.096 Uiso 1 1 calc R
H93B H 0.4977 0.2779 0.5622 0.096 Uiso 1 1 calc R
H93C H 0.4215 0.2345 0.5828 0.096 Uiso 1 1 calc R
C53 C 0.1792(6) 0.0528(5) 0.4254(5) 0.082(3) Uani 1 1 d .
H53A H 0.2113 0.0424 0.4643 0.124 Uiso 1 1 calc R
H53B H 0.1724 0.0085 0.3992 0.124 Uiso 1 1 calc R
H53C H 0.1288 0.0707 0.4400 0.124 Uiso 1 1 calc R
C51 C 0.2194(5) 0.1120(4) 0.3815(3) 0.0458(15) Uani 1 1 d .
C63 C 0.3268(6) 0.5338(5) 0.4458(5) 0.078(2) Uani 1 1 d .
H63A H 0.3746 0.5079 0.4561 0.117 Uiso 1 1 calc R
H63B H 0.2937 0.5348 0.4853 0.117 Uiso 1 1 calc R
H63C H 0.3388 0.5836 0.4322 0.117 Uiso 1 1 calc R
C32 C 0.0056(5) 0.0952(6) 0.5577(5) 0.086(3) Uani 1 1 d .
H32A H -0.0117 0.1457 0.5554 0.130 Uiso 1 1 calc R
H32B H -0.0346 0.0655 0.5784 0.130 Uiso 1 1 calc R
H32C H 0.0159 0.0772 0.5127 0.130 Uiso 1 1 calc R
C21 C 0.3782(6) 0.2768(6) 0.2482(4) 0.083(3) Uani 1 1 d .
C41 C 0.3689(5) 0.0518(5) 0.5858(5) 0.070(2) Uani 1 1 d .
C11 C 0.1052(4) 0.3366(5) 0.2613(4) 0.066(2) Uani 1 1 d .
C73 C 0.1816(7) 0.2898(9) 0.7290(5) 0.118(5) Uani 1 1 d .
H73A H 0.1647 0.3363 0.7104 0.176 Uiso 1 1 calc R
H73B H 0.1852 0.2937 0.7775 0.176 Uiso 1 1 calc R
H73C H 0.1444 0.2519 0.7173 0.176 Uiso 1 1 calc R
C23 C 0.3705(7) 0.3445(5) 0.2074(5) 0.088(3) Uani 1 1 d .
H23A H 0.3179 0.3631 0.2110 0.133 Uiso 1 1 calc R
H23B H 0.3820 0.3334 0.1607 0.133 Uiso 1 1 calc R
H23C H 0.4068 0.3811 0.2237 0.133 Uiso 1 1 calc R
C43 C 0.3257(6) 0.0089(5) 0.6400(5) 0.089(3) Uani 1 1 d .
H43A H 0.3161 0.0405 0.6783 0.134 Uiso 1 1 calc R
H43B H 0.3571 -0.0326 0.6540 0.134 Uiso 1 1 calc R
H43C H 0.2765 -0.0086 0.6222 0.134 Uiso 1 1 calc R
C74 C 0.2845(10) 0.2019(9) 0.7303(5) 0.143(6) Uani 1 1 d .
H74A H 0.3347 0.1888 0.7114 0.214 Uiso 1 1 calc R
H74B H 0.2470 0.1637 0.7202 0.214 Uiso 1 1 calc R
H74C H 0.2893 0.2072 0.7786 0.214 Uiso 1 1 calc R
C111 C 0.1238(8) 0.4998(6) 0.6663(7) 0.110(4) Uani 1 1 d .
H11A H 0.1489 0.5141 0.7085 0.132 Uiso 1 1 calc R
H11B H 0.1085 0.4481 0.6692 0.132 Uiso 1 1 calc R
C42 C 0.4447(5) 0.0849(6) 0.6151(6) 0.095(3) Uani 1 1 d .
H42A H 0.4720 0.1117 0.5802 0.142 Uiso 1 1 calc R
H42B H 0.4777 0.0457 0.6317 0.142 Uiso 1 1 calc R
H42C H 0.4319 0.1178 0.6517 0.142 Uiso 1 1 calc R
C54 C 0.2982(6) 0.0828(5) 0.3609(5) 0.078(2) Uani 1 1 d .
H54A H 0.3293 0.0735 0.4006 0.117 Uiso 1 1 calc R
H54B H 0.3243 0.1186 0.3327 0.117 Uiso 1 1 calc R
H54C H 0.2915 0.0375 0.3360 0.117 Uiso 1 1 calc R
C33 C 0.1074(7) 0.0126(6) 0.6024(8) 0.137(6) Uani 1 1 d .
H33A H 0.1535 0.0108 0.6305 0.206 Uiso 1 1 calc R
H33B H 0.1203 -0.0045 0.5576 0.206 Uiso 1 1 calc R
H33C H 0.0674 -0.0186 0.6215 0.206 Uiso 1 1 calc R
C114 C 0.1606(8) 0.5824(7) 0.5851(6) 0.110(4) Uani 1 1 d .
H11C H 0.1478 0.5795 0.5371 0.131 Uiso 1 1 calc R
H11D H 0.2069 0.6131 0.5906 0.131 Uiso 1 1 calc R
C72 C 0.3144(10) 0.3334(10) 0.7146(5) 0.161(8) Uani 1 1 d .
H72A H 0.3654 0.3209 0.6969 0.241 Uiso 1 1 calc R
H72B H 0.3182 0.3419 0.7626 0.241 Uiso 1 1 calc R
H72C H 0.2955 0.3773 0.6926 0.241 Uiso 1 1 calc R
C34 C 0.0583(8) 0.1175(8) 0.6698(5) 0.131(5) Uani 1 1 d .
H34A H 0.0400 0.1678 0.6678 0.196 Uiso 1 1 calc R
H34B H 0.1046 0.1151 0.6976 0.196 Uiso 1 1 calc R
H34C H 0.0181 0.0866 0.6889 0.196 Uiso 1 1 calc R
C112 C 0.0543(6) 0.5476(8) 0.6520(6) 0.100(3) Uani 1 1 d .
H11E H 0.0200 0.5252 0.6185 0.119 Uiso 1 1 calc R
H11F H 0.0246 0.5576 0.6930 0.119 Uiso 1 1 calc R
C44 C 0.3834(9) 0.0016(6) 0.5258(6) 0.141(6) Uani 1 1 d .
H44A H 0.4105 0.0285 0.4910 0.211 Uiso 1 1 calc R
H44B H 0.3340 -0.0158 0.5085 0.211 Uiso 1 1 calc R
H44C H 0.4147 -0.0398 0.5399 0.211 Uiso 1 1 calc R
C113 C 0.0907(8) 0.6141(7) 0.6259(6) 0.113(5) Uani 1 1 d .
H11G H 0.1086 0.6460 0.6624 0.136 Uiso 1 1 calc R
H11H H 0.0550 0.6415 0.5970 0.136 Uiso 1 1 calc R
C101 C 0.4711(7) 0.4723(9) 0.6312(9) 0.165(7) Uani 1 1 d .
H10A H 0.4773 0.4245 0.6531 0.198 Uiso 1 1 calc R
H10B H 0.5040 0.4732 0.5910 0.198 Uiso 1 1 calc R
C102 C 0.4934(8) 0.5280(9) 0.6751(11) 0.201(10) Uani 1 1 d .
H10C H 0.5420 0.5505 0.6597 0.241 Uiso 1 1 calc R
H10D H 0.5017 0.5081 0.7203 0.241 Uiso 1 1 calc R
C103 C 0.4330(8) 0.5809(8) 0.6762(7) 0.130(5) Uani 1 1 d .
H10E H 0.4173 0.5911 0.7226 0.155 Uiso 1 1 calc R
H10F H 0.4509 0.6268 0.6557 0.155 Uiso 1 1 calc R
C104 C 0.3702(9) 0.5521(10) 0.6398(14) 0.242(14) Uani 1 1 d .
H10G H 0.3250 0.5470 0.6695 0.291 Uiso 1 1 calc R
H10H H 0.3561 0.5860 0.6035 0.291 Uiso 1 1 calc R
C22 C 0.4596(10) 0.263(2) 0.2682(8) 0.50(4) Uani 1 1 d .
H22A H 0.4618 0.2215 0.2982 0.756 Uiso 1 1 calc R
H22B H 0.4798 0.3062 0.2912 0.756 Uiso 1 1 calc R
H22C H 0.4907 0.2536 0.2286 0.756 Uiso 1 1 calc R
C24 C 0.341(2) 0.2159(7) 0.2064(9) 0.35(2) Uani 1 1 d .
H24A H 0.2895 0.2317 0.1914 0.523 Uiso 1 1 calc R
H24B H 0.3354 0.1721 0.2337 0.523 Uiso 1 1 calc R
H24C H 0.3729 0.2053 0.1677 0.523 Uiso 1 1 calc R
C13 C 0.1424(8) 0.3913(8) 0.2160(6) 0.143(6) Uani 1 1 d .
H13A H 0.1635 0.4312 0.2426 0.215 Uiso 1 1 calc R
H13B H 0.1039 0.4104 0.1850 0.215 Uiso 1 1 calc R
H13C H 0.1839 0.3680 0.1909 0.215 Uiso 1 1 calc R
C12 C 0.0826(16) 0.2691(9) 0.2276(9) 0.255(17) Uani 1 1 d .
H12A H 0.0584 0.2362 0.2597 0.382 Uiso 1 1 calc R
H12B H 0.1283 0.2458 0.2086 0.382 Uiso 1 1 calc R
H12C H 0.0459 0.2802 0.1919 0.382 Uiso 1 1 calc R
C14 C 0.0302(8) 0.3724(18) 0.2890(7) 0.282(19) Uani 1 1 d .
H14A H 0.0431 0.4184 0.3107 0.423 Uiso 1 1 calc R
H14B H 0.0061 0.3397 0.3213 0.423 Uiso 1 1 calc R
H14C H -0.0056 0.3815 0.2522 0.423 Uiso 1 1 calc R

loop_
_atom_site_aniso_label
_atom_site_aniso_U_11
_atom_site_aniso_U_22
_atom_site_aniso_U_33
_atom_site_aniso_U_23
_atom_site_aniso_U_13
_atom_site_aniso_U_12
Ce1 0.03596(15) 0.03521(17) 0.03502(16) 0.00079(14) 0.00020(13) 0.00032(12)
Ce2 0.03489(14) 0.03308(16) 0.03686(16) 0.00084(14) -0.00214(10) -0.0002(2)
K 0.0484(7) 0.0372(7) 0.0484(7) -0.0071(5) -0.0011(5) -0.0006(6)
O8 0.0326(17) 0.034(2) 0.045(2) 0.0039(17) 0.0001(14) 0.0036(16)
O5 0.052(2) 0.030(2) 0.045(2) -0.0032(15) 0.0021(18) 0.0023(16)
O9 0.0304(18) 0.039(2) 0.045(2) 0.0027(17) 0.0001(15) -0.0010(15)
O1 0.048(2) 0.060(3) 0.042(2) 0.004(2) -0.0126(17) -0.004(2)
O6 0.048(2) 0.031(2) 0.053(2) -0.0007(18) 0.0048(18) -0.0030(18)
O7 0.055(3) 0.045(3) 0.036(2) -0.0077(18) -0.0081(16) -0.0028(17)
O2 0.054(3) 0.063(3) 0.049(2) 0.004(2) 0.017(2) 0.014(2)
O4 0.045(2) 0.041(2) 0.068(3) 0.007(2) -0.011(2) 0.0181(18)
C61 0.062(4) 0.041(4) 0.047(3) 0.001(3) 0.003(3) 0.001(3)
O3 0.044(2) 0.045(2) 0.060(3) 0.005(2) 0.0060(19) -0.0142(19)
C81 0.032(3) 0.049(4) 0.052(3) -0.001(3) 0.000(2) -0.001(2)
C83 0.050(4) 0.065(5) 0.052(4) -0.003(3) 0.008(3) 0.012(3)
C82 0.050(4) 0.060(4) 0.072(5) 0.014(4) 0.012(3) 0.020(3)
C84 0.027(3) 0.073(5) 0.067(4) 0.006(4) -0.001(3) -0.009(3)
C92 0.038(3) 0.058(4) 0.089(5) 0.007(4) 0.008(3) -0.009(3)
O11 0.083(4) 0.070(4) 0.099(4) -0.024(3) 0.000(3) 0.021(3)
O10 0.088(4) 0.071(4) 0.097(4) -0.017(3) -0.029(3) -0.013(3)
C94 0.041(3) 0.065(5) 0.063(4) 0.000(3) 0.005(2) 0.010(3)
C62 0.089(6) 0.056(5) 0.092(6) 0.015(4) 0.040(5) -0.007(4)
C52 0.131(9) 0.064(5) 0.068(5) -0.025(4) -0.025(5) -0.002(5)
C31 0.056(4) 0.062(5) 0.062(4) 0.019(4) 0.004(3) -0.017(4)
C71 0.067(4) 0.065(5) 0.031(3) -0.006(3) 0.000(3) -0.003(3)
C91 0.036(3) 0.054(4) 0.058(4) 0.001(3) -0.002(3) 0.001(3)
C64 0.073(6) 0.047(5) 0.129(8) 0.022(5) -0.004(5) 0.011(4)
C93 0.032(3) 0.092(6) 0.067(4) -0.012(4) -0.014(3) 0.000(3)
C53 0.090(6) 0.071(6) 0.087(6) -0.010(5) -0.001(5) -0.014(5)
C51 0.053(4) 0.040(4) 0.044(3) -0.011(3) -0.008(3) -0.006(3)
C63 0.094(7) 0.048(4) 0.092(6) -0.004(4) -0.004(5) -0.006(4)
C32 0.059(5) 0.101(7) 0.099(6) 0.027(5) -0.006(4) -0.029(5)
C21 0.088(6) 0.102(7) 0.059(5) 0.018(5) 0.032(4) 0.043(5)
C41 0.066(5) 0.064(5) 0.081(5) 0.013(4) -0.014(4) 0.018(4)
C11 0.064(4) 0.078(6) 0.056(4) 0.016(4) -0.020(3) -0.011(4)
C73 0.095(7) 0.188(14) 0.069(6) -0.045(7) -0.010(5) 0.042(8)
C23 0.119(8) 0.073(6) 0.074(5) 0.000(4) 0.043(5) -0.008(5)
C43 0.082(6) 0.071(6) 0.115(7) 0.041(5) -0.023(5) 0.001(5)
C74 0.228(14) 0.145(12) 0.055(5) 0.038(7) 0.020(7) 0.097(12)
C111 0.130(10) 0.076(7) 0.124(9) -0.019(6) 0.027(8) 0.010(7)
C42 0.056(5) 0.095(7) 0.133(9) 0.055(6) -0.022(5) 0.010(5)
C54 0.092(7) 0.053(5) 0.089(6) -0.021(4) -0.003(5) 0.017(4)
C33 0.079(7) 0.062(6) 0.271(18) 0.066(9) 0.007(8) -0.019(5)
C114 0.125(10) 0.083(7) 0.120(9) 0.001(7) -0.001(7) 0.021(7)
C72 0.209(16) 0.213(18) 0.060(6) -0.040(8) 0.015(7) -0.125(15)
C34 0.148(11) 0.163(12) 0.081(7) -0.021(7) 0.026(7) -0.093(10)
C112 0.077(6) 0.135(10) 0.087(7) -0.004(7) -0.001(5) 0.022(7)
C44 0.215(16) 0.089(8) 0.118(9) -0.017(6) -0.027(9) 0.102(10)
C113 0.152(11) 0.097(8) 0.091(7) -0.021(6) -0.031(7) 0.070(8)
C101 0.079(8) 0.151(12) 0.267(19) -0.123(13) 0.003(9) -0.019(8)
C102 0.116(11) 0.142(12) 0.34(2) -0.138(15) -0.127(14) 0.047(9)
C103 0.119(9) 0.133(11) 0.136(10) -0.073(9) -0.012(8) -0.018(9)
C104 0.105(10) 0.138(14) 0.48(4) -0.20(2) -0.096(16) 0.032(10)
C22 0.139(13) 1.28(11) 0.095(10) 0.19(3) 0.085(10) 0.34(3)
C24 0.84(7) 0.055(8) 0.147(14) -0.032(8) 0.28(3) -0.062(17)
C13 0.155(12) 0.160(12) 0.116(9) 0.088(9) -0.076(9) -0.051(10)
C12 0.47(4) 0.096(10) 0.202(18) 0.052(11) -0.25(2) -0.096(17)
C14 0.088(9) 0.65(6) 0.111(10) 0.066(19) -0.013(7) 0.14(2)

loop_
_atom_type_symbol
_atom_type_description
_atom_type_scat_dispersion_real
_atom_type_scat_dispersion_imag
_atom_type_scat_source
C C 0.0033 0.0016 'International Tables Vol C Tables 4.2.6.8 and 6.1.1.4'
H H 0.0000 0.0000 'International Tables Vol C Tables 4.2.6.8 and 6.1.1.4'
Ce Ce -0.2486 2.6331 'International Tables Vol C Tables 4.2.6.8 and 6.1.1.4'
K K 0.2009 0.2494 'International Tables Vol C Tables 4.2.6.8 and 6.1.1.4'
O O 0.0106 0.0060 'International Tables Vol C Tables 4.2.6.8 and 6.1.1.4'

loop_
_geom_angle_atom_site_label_1
_geom_angle_atom_site_label_2
_geom_angle_atom_site_label_3
_geom_angle
O2 Ce1 O1 95.08(18)
O2 Ce1 O6 100.76(19)
O1 Ce1 O6 96.60(18)
O2 Ce1 O5 97.90(17)
O1 Ce1 O5 101.82(17)
O6 Ce1 O5 152.40(15)
O2 Ce1 O8 163.64(16)
O1 Ce1 O8 98.13(15)
O6 Ce1 O8 87.29(15)
O5 Ce1 O8 70.00(13)
O2 Ce1 O9 98.50(16)
O1 Ce1 O9 165.43(15)
O6 Ce1 O9 86.06(15)
O5 Ce1 O9 71.15(14)
O8 Ce1 O9 67.62(13)
O2 Ce1 Ce2 122.23(13)
O1 Ce1 Ce2 125.06(12)
O6 Ce1 Ce2 111.97(12)
O5 Ce1 Ce2 40.44(10)
O8 Ce1 Ce2 41.54(9)
O9 Ce1 Ce2 41.80(9)
O2 Ce1 K 129.86(15)
O1 Ce1 K 124.98(14)
O6 Ce1 K 51.20(12)
O5 Ce1 K 101.21(10)
O8 Ce1 K 46.66(9)
O9 Ce1 K 47.32(10)
Ce2 Ce1 K 60.79(2)
O4 Ce2 O3 96.87(18)
O4 Ce2 O7 99.46(18)
O3 Ce2 O7 98.23(17)
O4 Ce2 O5 98.89(16)
O3 Ce2 O5 98.86(16)
O7 Ce2 O5 153.15(17)
O4 Ce2 O8 163.07(15)
O3 Ce2 O8 97.85(15)
O7 Ce2 O8 86.67(16)
O5 Ce2 O8 70.59(13)
O4 Ce2 O9 96.89(15)
O3 Ce2 O9 164.38(16)
O7 Ce2 O9 86.77(16)
O5 Ce2 O9 71.68(14)
O8 Ce2 O9 67.53(13)
O4 Ce2 Ce1 122.11(13)
O3 Ce2 Ce1 123.38(12)
O7 Ce2 Ce1 111.98(14)
O5 Ce2 Ce1 41.19(9)
O8 Ce2 Ce1 41.54(9)
O9 Ce2 Ce1 41.69(9)
O4 Ce2 K 126.97(13)
O3 Ce2 K 126.14(13)
O7 Ce2 K 50.45(15)
O5 Ce2 K 102.71(10)
O8 Ce2 K 47.15(9)
O9 Ce2 K 47.81(10)
Ce1 Ce2 K 61.54(2)
O8 K O9 58.47(12)
O8 K O10 169.56(18)
O9 K O10 111.11(18)
O8 K O11 107.56(17)
O9 K O11 165.95(17)
O10 K O11 82.87(19)
O8 K O7 67.55(12)
O9 K O7 67.45(13)
O10 K O7 109.15(17)
O11 K O7 110.22(18)
O8 K O6 67.43(12)
O9 K O6 66.33(12)
O10 K O6 110.08(17)
O11 K O6 108.39(17)
O7 K O6 127.24(13)
O8 K Ce2 40.25(8)
O9 K Ce2 40.48(8)
O10 K Ce2 132.01(15)
O11 K Ce2 130.39(16)
O7 K Ce2 34.82(9)
O6 K Ce2 92.43(9)
O8 K Ce1 39.86(8)
O9 K Ce1 40.00(8)
O10 K Ce1 133.01(16)
O11 K Ce1 128.76(14)
O7 K Ce1 92.49(10)
O6 K Ce1 34.77(8)
Ce2 K Ce1 57.67(2)
C81 O8 Ce1 126.1(3)
C81 O8 Ce2 126.3(3)
Ce1 O8 Ce2 96.92(13)
C81 O8 K 112.5(3)
Ce1 O8 K 93.49(12)
Ce2 O8 K 92.60(12)
C51 O5 Ce2 131.0(4)
C51 O5 Ce1 130.5(4)
Ce2 O5 Ce1 98.38(14)
C91 O9 Ce1 127.2(3)
C91 O9 Ce2 127.3(4)
Ce1 O9 Ce2 96.51(13)
C91 O9 K 111.3(4)
Ce1 O9 K 92.68(13)
Ce2 O9 K 91.71(13)
C11 O1 Ce1 167.1(4)
C61 O6 Ce1 155.0(4)
C61 O6 K 110.9(3)
Ce1 O6 K 94.03(15)
C71 O7 Ce2 150.8(5)
C71 O7 K 114.4(4)
Ce2 O7 K 94.73(18)
C21 O2 Ce1 167.5(5)
C41 O4 Ce2 170.8(5)
O6 C61 C64 109.1(7)
O6 C61 C63 110.4(6)
C64 C61 C63 111.7(7)
O6 C61 C62 107.6(6)
C64 C61 C62 108.8(7)
C63 C61 C62 109.2(7)
C31 O3 Ce2 170.7(4)
O8 C81 C83 110.3(5)
O8 C81 C84 108.4(5)
C83 C81 C84 110.3(6)
O8 C81 C82 108.5(5)
C83 C81 C82 109.8(6)
C84 C81 C82 109.5(6)
C111 O11 C114 109.8(8)
C111 O11 K 124.2(6)
C114 O11 K 125.5(6)
C104 O10 C101 104.9(8)
C104 O10 K 118.0(7)
C101 O10 K 136.6(6)
O3 C31 C32 110.8(6)
O3 C31 C33 109.2(7)
C32 C31 C33 111.0(9)
O3 C31 C34 109.1(7)
C32 C31 C34 107.7(8)
C33 C31 C34 109.0(10)
O7 C71 C74 109.3(7)
O7 C71 C73 109.7(6)
C74 C71 C73 109.5(9)
O7 C71 C72 106.6(7)
C74 C71 C72 112.8(12)
C73 C71 C72 109.0(11)
O9 C91 C92 109.1(5)
O9 C91 C93 109.9(5)
C92 C91 C93 109.3(6)
O9 C91 C94 108.7(5)
C92 C91 C94 110.0(6)
C93 C91 C94 109.8(6)
O5 C51 C54 109.9(6)
O5 C51 C52 109.6(6)
C54 C51 C52 112.3(7)
O5 C51 C53 109.0(6)
C54 C51 C53 107.9(7)
C52 C51 C53 108.0(7)
O2 C21 C22 106.9(8)
O2 C21 C23 109.6(7)
C22 C21 C23 111.7(16)
O2 C21 C24 107.6(10)
C22 C21 C24 115.3(19)
C23 C21 C24 105.6(11)
O4 C41 C44 106.9(7)
O4 C41 C43 110.1(7)
C44 C41 C43 108.9(9)
O4 C41 C42 107.7(7)
C44 C41 C42 113.1(10)
C43 C41 C42 110.0(7)
O1 C11 C12 109.9(8)
O1 C11 C13 110.7(7)
C12 C11 C13 113.7(12)
O1 C11 C14 108.0(8)
C12 C11 C14 107.4(17)
C13 C11 C14 106.9(13)
O11 C111 C112 104.7(10)
O11 C114 C113 104.9(10)
C113 C112 C111 102.0(9)
C112 C113 C114 102.0(9)
C102 C101 O10 108.4(11)
C101 C102 C103 107.8(11)
C104 C103 C102 107.5(11)
O10 C104 C103 110.6(12)

loop_
_geom_bond_atom_site_label_1
_geom_bond_atom_site_label_2
_geom_bond_distance
Ce1 O2 2.103(4)
Ce1 O1 2.116(4)
Ce1 O6 2.156(4)
Ce1 O5 2.413(4)
Ce1 O8 2.421(4)
Ce1 O9 2.427(4)
Ce1 Ce2 3.6247(5)
Ce1 K 3.7710(14)
Ce2 O4 2.106(4)
Ce2 O3 2.118(4)
Ce2 O7 2.145(5)
Ce2 O5 2.376(4)
Ce2 O8 2.421(4)
Ce2 O9 2.432(4)
Ce2 K 3.7440(15)
K O8 2.748(4)
K O9 2.775(4)
K O10 2.779(6)
K O11 2.826(6)
K O7 2.897(6)
K O6 2.946(5)
O8 C81 1.444(6)
O5 C51 1.428(7)
O9 C91 1.437(7)
O1 C11 1.410(8)
O6 C61 1.409(8)
O7 C71 1.435(8)
O2 C21 1.439(8)
O4 C41 1.434(8)
C61 C64 1.511(12)
C61 C63 1.514(11)
C61 C62 1.540(10)
O3 C31 1.422(8)
C81 C83 1.494(9)
C81 C84 1.529(9)
C81 C82 1.537(10)
C92 C91 1.494(10)
O11 C111 1.370(13)
O11 C114 1.412(13)
O10 C104 1.382(14)
O10 C101 1.454(14)
C94 C91 1.529(10)
C52 C51 1.509(11)
C31 C32 1.471(11)
C31 C33 1.501(14)
C31 C34 1.521(13)
C71 C74 1.436(15)
C71 C73 1.458(12)
C71 C72 1.502(14)
C91 C93 1.515(9)
C53 C51 1.535(11)
C51 C54 1.497(12)
C21 C22 1.460(17)
C21 C23 1.469(13)
C21 C24 1.52(3)
C41 C44 1.509(13)
C41 C43 1.511(12)
C41 C42 1.534(13)
C11 C12 1.442(16)
C11 C13 1.474(13)
C11 C14 1.530(18)
C111 C112 1.491(15)
C114 C113 1.545(15)
C112 C113 1.445(17)
C101 C102 1.378(16)
C102 C103 1.403(18)
C103 C104 1.389(16)
